data_2235648
loop_
_publ_author_name
'Petrik, Sebastian J.'
'Brown, Christopher L.'
'Boyd, Sue E.'
'Healy, Peter C.'

_publ_section_title
;
 Dicyclohexylammonium (<i>S</i>)-2-azido-3-phenylpropanoate
;
_journal_coeditor_code TK5110
_journal_issue 7
_journal_name_full 'Acta Crystallographica Section E'
_journal_page_first o2050
_journal_paper_doi 10.1107/S1600536812025536
_journal_volume 68
_journal_year 2012
_chemical_formula_iupac 'C12 H24 N +, C9 H8 N3 O2 -'
_chemical_formula_moiety 'C12 H24 N +, C9 H8 N3 O2 -'
_chemical_formula_sum 'C21 H32 N4 O2'
_chemical_formula_weight 372.51
_chemical_name_systematic
;
Dicyclohexylammonium (<i>S</i>)-2-azido-3-phenylpropanoate
;
_space_group_IT_number 1
_symmetry_cell_setting triclinic
_symmetry_space_group_name_Hall 'P 1'
_symmetry_space_group_name_H-M 'P 1'
_atom_sites_solution_hydrogens geom
_atom_sites_solution_primary direct
_atom_sites_solution_secondary difmap
_cell_angle_alpha 113.187(6)
_cell_angle_beta 99.919(6)
_cell_angle_gamma 92.815(5)
_cell_formula_units_Z 2
_cell_length_a 9.4557(7)
_cell_length_b 11.0580(6)
_cell_length_c 11.0715(8)
_cell_measurement_reflns_used 3545
_cell_measurement_temperature 200
_cell_measurement_theta_max 30.4509
_cell_measurement_theta_min 3.2322
_cell_volume 1039.46(13)
_computing_cell_refinement 'CrysAlis PRO (Agilent, 2012)'
_computing_data_collection 'CrysAlis PRO (Agilent, 2012)'
_computing_data_reduction 'CrysAlis PRO (Agilent, 2012)'
_computing_molecular_graphics 'ORTEP-3 for Windows (Farrugia, 1997)'
_computing_publication_material
;
PLATON (Spek, 2009) and publCIF (Westrip, 2010)
;
_computing_structure_refinement 'TeXsan (Molecular Structure Corporation, 2001) and SHELXL97 (Sheldrick, 2008)'
_computing_structure_solution 'SIR-97 (Altomare <i>et al.</i>, 1999)'
_diffrn_ambient_temperature 200
_diffrn_detector_area_resol_mean 16.0774
_diffrn_measured_fraction_theta_full 0.998
_diffrn_measured_fraction_theta_max 0.998
_diffrn_measurement_device_type 'Oxford Diffraction Gemini S Ultra'
_diffrn_measurement_method '\w and \f'
_diffrn_radiation_monochromator graphite
_diffrn_radiation_source 'Enhance (Mo) X-ray Source'
_diffrn_radiation_type MoK\a
_diffrn_radiation_wavelength 0.71070
_diffrn_reflns_av_R_equivalents 0.0243
_diffrn_reflns_av_sigmaI/netI 0.0364
_diffrn_reflns_limit_h_max 10
_diffrn_reflns_limit_h_min -11
_diffrn_reflns_limit_k_max 13
_diffrn_reflns_limit_k_min -13
_diffrn_reflns_limit_l_max 11
_diffrn_reflns_limit_l_min -13
_diffrn_reflns_number 6774
_diffrn_reflns_reduction_process
;
;
_diffrn_reflns_theta_full 25.00
_diffrn_reflns_theta_max 25.00
_diffrn_reflns_theta_min 3.24
_diffrn_standards_decay_% 0
_diffrn_standards_number 0
_exptl_absorpt_coefficient_mu 0.078
_exptl_absorpt_correction_T_max 0.972
_exptl_absorpt_correction_T_min 0.964
_exptl_absorpt_correction_type multi-scan
_exptl_absorpt_process_details
;
(CrysAlis PRO; Agilent, 2012)
;
_exptl_crystal_colour colourless
_exptl_crystal_density_diffrn 1.190
_exptl_crystal_density_method 'not measured'
_exptl_crystal_description block
_exptl_crystal_F_000 404
_exptl_crystal_size_max 0.480
_exptl_crystal_size_mid 0.410
_exptl_crystal_size_min 0.370
_refine_diff_density_max 0.249
_refine_diff_density_min -0.151
_refine_ls_extinction_method none
_refine_ls_goodness_of_fit_ref 1.062
_refine_ls_hydrogen_treatment constr
_refine_ls_matrix_type full
_refine_ls_number_parameters 487
_refine_ls_number_reflns 4986
_refine_ls_number_restraints 3
_refine_ls_restrained_S_all 1.062
_refine_ls_R_factor_all 0.0488
_refine_ls_R_factor_gt 0.0415
_refine_ls_shift/su_max 0.031
_refine_ls_shift/su_mean 0.004
_refine_ls_structure_factor_coef Fsqd
_refine_ls_weighting_details 'calc w=1/[\s^2^(Fo^2^)+(0.0507P)^2^+0.0496P] where P=(Fo^2^+2Fc^2^)/3'
_refine_ls_weighting_scheme calc
_refine_ls_wR_factor_gt 0.0959
_refine_ls_wR_factor_ref 0.1002
_reflns_number_gt 4410
_reflns_number_total 4986
_reflns_threshold_expression I>2\s(I)
_cod_data_source_file tk5110.cif
_cod_data_source_block I
_cod_database_code 2235648
_cod_database_fobs_code 2235648

loop_
_symmetry_equiv_pos_site_id
_symmetry_equiv_pos_as_xyz
1 x,y,z

loop_
_atom_site_aniso_label
_atom_site_aniso_U_11
_atom_site_aniso_U_22
_atom_site_aniso_U_33
_atom_site_aniso_U_12
_atom_site_aniso_U_13
_atom_site_aniso_U_23
N3 0.0237(13) 0.0331(12) 0.0233(12) 0.0025(9) 0.0043(10) 0.0110(9)
C31 0.0284(16) 0.0303(14) 0.0259(15) 0.0057(11) 0.0044(12) 0.0134(11)
C32 0.0329(18) 0.0336(15) 0.0323(17) 0.0068(12) 0.0052(13) 0.0119(12)
C33 0.059(2) 0.0333(16) 0.0360(18) 0.0120(14) 0.0115(15) 0.0168(13)
C34 0.054(2) 0.0369(17) 0.045(2) -0.0037(14) 0.0142(16) 0.0176(14)
C35 0.0359(18) 0.0426(17) 0.047(2) 0.0028(13) 0.0146(15) 0.0223(15)
C36 0.0290(17) 0.0353(15) 0.0366(17) 0.0059(11) 0.0081(13) 0.0178(12)
C41 0.0255(16) 0.0281(14) 0.0343(16) 0.0063(11) 0.0046(12) 0.0135(12)
C42 0.0438(19) 0.0365(16) 0.0362(18) 0.0057(13) 0.0121(14) 0.0113(13)
C43 0.065(3) 0.0351(17) 0.052(2) 0.0122(15) 0.0177(18) 0.0091(15)
C44 0.061(2) 0.0345(17) 0.062(2) 0.0024(15) 0.0063(19) 0.0148(16)
C45 0.040(2) 0.0352(16) 0.060(2) -0.0022(13) 0.0048(16) 0.0254(15)
C46 0.0305(18) 0.0421(16) 0.0374(18) -0.0009(12) 0.0064(13) 0.0181(13)
N5 0.0223(13) 0.0294(12) 0.0256(13) 0.0032(9) 0.0025(10) 0.0072(9)
C51 0.0305(16) 0.0278(14) 0.0223(14) 0.0010(11) 0.0044(12) 0.0094(11)
C52 0.0336(17) 0.0315(14) 0.0377(18) 0.0078(12) 0.0008(14) 0.0128(12)
C53 0.060(2) 0.0287(16) 0.0411(19) 0.0034(14) 0.0078(16) 0.0133(13)
C54 0.051(2) 0.0375(17) 0.043(2) -0.0063(14) 0.0086(16) 0.0179(14)
C55 0.0343(18) 0.0430(17) 0.0341(17) -0.0029(12) 0.0074(13) 0.0155(13)
C56 0.0285(17) 0.0341(15) 0.0303(16) 0.0048(12) 0.0071(13) 0.0123(12)
C61 0.0229(15) 0.0276(14) 0.0329(16) 0.0014(10) 0.0018(12) 0.0104(11)
C62 0.0392(19) 0.0336(15) 0.0347(17) 0.0061(12) 0.0116(14) 0.0090(12)
C63 0.061(2) 0.0354(17) 0.052(2) 0.0081(15) 0.0157(18) 0.0044(15)
C64 0.066(3) 0.0242(16) 0.064(2) -0.0044(15) 0.003(2) 0.0070(15)
C65 0.052(2) 0.0368(17) 0.056(2) -0.0075(14) 0.0006(17) 0.0234(15)
C66 0.0337(18) 0.0362(16) 0.0357(17) -0.0028(12) 0.0026(13) 0.0137(13)
O11 0.0470(15) 0.0621(14) 0.0296(13) -0.0084(10) 0.0006(10) 0.0146(10)
O12 0.0277(12) 0.0475(11) 0.0348(12) -0.0011(9) 0.0002(9) 0.0135(9)
N11 0.0335(16) 0.0633(16) 0.0313(14) 0.0057(11) 0.0038(12) 0.0214(12)
N12 0.0406(18) 0.0622(17) 0.0338(15) -0.0010(12) 0.0054(13) 0.0216(12)
N13 0.046(2) 0.119(3) 0.066(2) 0.0054(17) 0.0227(16) 0.051(2)
C11 0.0289(17) 0.0361(15) 0.0250(16) 0.0086(12) 0.0033(13) 0.0094(12)
C12 0.0291(15) 0.0352(14) 0.0267(14) 0.0051(11) 0.0053(11) 0.0079(11)
C13 0.0290(15) 0.0387(15) 0.0314(15) 0.0051(11) 0.0064(12) 0.0065(12)
C14 0.0272(15) 0.0356(15) 0.0283(15) 0.0015(11) 0.0104(12) 0.0111(12)
C15 0.0409(19) 0.0384(16) 0.0367(17) 0.0076(13) 0.0053(14) 0.0119(13)
C16 0.054(2) 0.0409(17) 0.0399(18) 0.0009(14) 0.0090(16) 0.0064(13)
C17 0.042(2) 0.054(2) 0.0346(18) -0.0097(15) 0.0011(15) 0.0028(15)
C18 0.0332(19) 0.072(2) 0.049(2) 0.0100(16) 0.0033(15) 0.0276(17)
C19 0.0335(18) 0.0418(16) 0.0377(17) 0.0096(13) 0.0079(14) 0.0141(13)
O21 0.0435(14) 0.0676(14) 0.0264(12) -0.0018(10) 0.0035(10) 0.0178(10)
O22 0.0272(12) 0.0612(13) 0.0365(13) 0.0024(9) -0.0020(9) 0.0161(10)
N21 0.0338(15) 0.0503(14) 0.0363(14) 0.0057(11) 0.0060(11) 0.0195(11)
N22 0.0362(16) 0.0554(16) 0.0290(14) 0.0072(12) 0.0063(12) 0.0140(11)
N23 0.052(2) 0.107(2) 0.0491(19) 0.0277(18) 0.0226(15) 0.0289(17)
C21 0.0283(17) 0.0319(14) 0.0288(16) 0.0083(11) 0.0049(13) 0.0068(12)
C22 0.0266(16) 0.0398(15) 0.0281(14) 0.0046(11) 0.0049(11) 0.0114(12)
C23 0.0413(18) 0.0367(15) 0.0386(17) 0.0017(12) 0.0013(14) 0.0164(13)
C24 0.0322(17) 0.0389(16) 0.0279(16) -0.0076(12) 0.0060(12) 0.0102(12)
C25 0.057(2) 0.0448(18) 0.040(2) -0.0065(15) 0.0159(17) 0.0045(15)
C26 0.074(3) 0.058(2) 0.0340(19) -0.031(2) 0.0090(19) -0.0081(16)
C27 0.043(2) 0.094(3) 0.046(2) -0.023(2) -0.0047(17) 0.027(2)
C28 0.0344(19) 0.080(2) 0.0446(19) -0.0069(16) 0.0025(15) 0.0325(18)
C29 0.0322(17) 0.0500(17) 0.0338(16) -0.0036(13) 0.0020(13) 0.0181(13)

loop_
_atom_site_type_symbol
_atom_site_label
_atom_site_fract_x
_atom_site_fract_y
_atom_site_fract_z
_atom_site_U_iso_or_equiv
_atom_site_thermal_displace_type
_atom_site_occupancy
N N3 0.6721(2) 0.4822(2) 0.3905(2) 0.0270(7) Uani 1.000
C C31 0.7523(3) 0.5718(2) 0.3451(3) 0.0277(9) Uani 1.000
C C32 0.7019(3) 0.7080(3) 0.4040(3) 0.0336(10) Uani 1.000
C C33 0.7875(4) 0.8105(3) 0.3743(3) 0.0415(10) Uani 1.000
C C34 0.9497(4) 0.8148(3) 0.4160(3) 0.0449(11) Uani 1.000
C C35 0.9940(3) 0.6778(3) 0.3502(3) 0.0399(11) Uani 1.000
C C36 0.9146(3) 0.5778(3) 0.3869(3) 0.0324(9) Uani 1.000
C C41 0.7050(3) 0.3416(2) 0.3482(3) 0.0292(9) Uani 1.000
C C42 0.6864(3) 0.2703(3) 0.1971(3) 0.0395(10) Uani 1.000
C C43 0.7139(4) 0.1261(3) 0.1581(4) 0.0526(13) Uani 1.000
C C44 0.6181(4) 0.0541(3) 0.2114(4) 0.0551(11) Uani 1.000
C C45 0.6374(3) 0.1266(3) 0.3627(4) 0.0442(11) Uani 1.000
C C46 0.6080(3) 0.2699(3) 0.4024(3) 0.0364(10) Uani 1.000
N N5 0.3324(2) 0.5072(2) 0.6097(2) 0.0274(7) Uani 1.000
C C51 0.2476(3) 0.4200(2) 0.6542(3) 0.0274(8) Uani 1.000
C C52 0.2925(3) 0.2812(3) 0.5961(3) 0.0354(9) Uani 1.000
C C53 0.2047(4) 0.1833(3) 0.6287(3) 0.0440(11) Uani 1.000
C C54 0.0424(4) 0.1825(3) 0.5865(3) 0.0440(11) Uani 1.000
C C55 0.0014(3) 0.3215(3) 0.6486(3) 0.0375(10) Uani 1.000
C C56 0.0861(3) 0.4171(3) 0.6102(3) 0.0311(9) Uani 1.000
C C61 0.3032(3) 0.6489(2) 0.6513(3) 0.0290(9) Uani 1.000
C C62 0.3270(3) 0.7228(3) 0.8025(3) 0.0369(10) Uani 1.000
C C63 0.2998(4) 0.8665(3) 0.8391(4) 0.0532(11) Uani 1.000
C C64 0.3947(4) 0.9353(3) 0.7823(4) 0.0567(13) Uani 1.000
C C65 0.3739(4) 0.8604(3) 0.6302(4) 0.0487(11) Uani 1.000
C C66 0.3998(3) 0.7171(3) 0.5926(3) 0.0364(10) Uani 1.000
O O11 0.7677(2) 0.6136(2) 0.6656(2) 0.0491(8) Uani 1.000
O O12 0.6097(2) 0.52022(19) 0.7418(2) 0.0388(7) Uani 1.000
N N11 0.7730(3) 0.6229(3) 0.9980(3) 0.0425(9) Uani 1.000
N N12 0.6464(3) 0.6260(3) 1.0145(3) 0.0455(10) Uani 1.000
N N13 0.5370(4) 0.6264(4) 1.0423(4) 0.0715(14) Uani 1.000
C C11 0.7210(3) 0.5944(3) 0.7561(3) 0.0311(9) Uani 1.000
C C12 0.8073(3) 0.6765(2) 0.9020(3) 0.0319(8) Uani 1.000
C C13 0.9694(3) 0.6833(3) 0.9105(3) 0.0355(9) Uani 1.000
C C14 1.0640(3) 0.7758(3) 1.0441(3) 0.0305(9) Uani 1.000
C C15 1.0415(3) 0.9078(3) 1.1071(3) 0.0401(10) Uani 1.000
C C16 1.1350(4) 0.9951(3) 1.2242(3) 0.0485(11) Uani 1.000
C C17 1.2510(4) 0.9514(3) 1.2807(3) 0.0499(11) Uani 1.000
C C18 1.2741(4) 0.8212(4) 1.2207(4) 0.0511(11) Uani 1.000
C C19 1.1817(3) 0.7334(3) 1.1023(3) 0.0381(10) Uani 1.000
O O21 0.2250(2) 0.3996(2) 0.3395(2) 0.0471(8) Uani 1.000
O O22 0.3981(2) 0.4656(2) 0.2568(2) 0.0441(7) Uani 1.000
N N21 0.2214(3) 0.4049(2) 0.0103(3) 0.0397(8) Uani 1.000
N N22 0.3342(3) 0.3547(3) -0.0129(3) 0.0413(9) Uani 1.000
N N23 0.4348(4) 0.3164(3) -0.0464(3) 0.0681(11) Uani 1.000
C C21 0.2724(3) 0.4189(3) 0.2494(3) 0.0314(9) Uani 1.000
C C22 0.1623(3) 0.3814(3) 0.1162(3) 0.0324(9) Uani 1.000
C C23 0.0814(3) 0.2439(3) 0.0665(3) 0.0396(10) Uani 1.000
C C24 -0.0451(3) 0.2037(3) -0.0512(3) 0.0346(9) Uani 1.000
C C25 -0.0806(4) 0.0706(3) -0.1401(3) 0.0511(11) Uani 1.000
C C26 -0.2041(5) 0.0315(4) -0.2444(4) 0.0657(14) Uani 1.000
C C27 -0.2891(4) 0.1231(4) -0.2599(4) 0.0645(14) Uani 1.000
C C28 -0.2552(4) 0.2537(4) -0.1757(3) 0.0520(11) Uani 1.000
C C29 -0.1342(3) 0.2933(3) -0.0713(3) 0.0393(10) Uani 1.000
H H3A 0.69010 0.51810 0.47570 0.0330 Uiso 1.000
H H3B 0.58240 0.47940 0.36060 0.0330 Uiso 1.000
H H31 0.72700 0.53870 0.24980 0.0330 Uiso 1.000
H H32A 0.60230 0.70160 0.36600 0.0400 Uiso 1.000
H H32B 0.71470 0.73700 0.49850 0.0400 Uiso 1.000
H H33A 0.76140 0.89600 0.42160 0.0500 Uiso 1.000
H H33B 0.76390 0.78870 0.28040 0.0500 Uiso 1.000
H H34A 0.99840 0.87490 0.38900 0.0540 Uiso 1.000
H H34B 0.97600 0.84550 0.51080 0.0540 Uiso 1.000
H H35A 1.09550 0.68230 0.37950 0.0480 Uiso 1.000
H H35B 0.97170 0.65020 0.25540 0.0480 Uiso 1.000
H H36A 0.94250 0.49320 0.34190 0.0390 Uiso 1.000
H H36B 0.94040 0.60430 0.48110 0.0390 Uiso 1.000
H H41 0.80300 0.34380 0.38800 0.0350 Uiso 1.000
H H42A 0.75380 0.31410 0.16750 0.0480 Uiso 1.000
H H42B 0.59100 0.27300 0.15530 0.0480 Uiso 1.000
H H43A 0.69580 0.08220 0.06310 0.0630 Uiso 1.000
H H43B 0.81250 0.12480 0.19430 0.0630 Uiso 1.000
H H44A 0.64290 -0.03280 0.18970 0.0670 Uiso 1.000
H H44B 0.52010 0.05000 0.17020 0.0670 Uiso 1.000
H H45A 0.57240 0.08310 0.39310 0.0530 Uiso 1.000
H H45B 0.73440 0.12610 0.40370 0.0530 Uiso 1.000
H H46A 0.62640 0.31460 0.49720 0.0440 Uiso 1.000
H H46B 0.50980 0.27140 0.36590 0.0440 Uiso 1.000
H H5A 0.42170 0.50900 0.64020 0.0330 Uiso 1.000
H H5B 0.31560 0.47200 0.52410 0.0330 Uiso 1.000
H H51 0.27170 0.45450 0.74940 0.0330 Uiso 1.000
H H52A 0.39210 0.28580 0.63230 0.0430 Uiso 1.000
H H52B 0.27790 0.25140 0.50110 0.0430 Uiso 1.000
H H53A 0.22910 0.09720 0.58270 0.0530 Uiso 1.000
H H53B 0.22900 0.20760 0.72280 0.0530 Uiso 1.000
H H54A -0.00830 0.12670 0.61540 0.0530 Uiso 1.000
H H54B 0.01670 0.15090 0.49140 0.0530 Uiso 1.000
H H55A -0.09900 0.32000 0.61790 0.0460 Uiso 1.000
H H55B 0.02260 0.35230 0.74370 0.0460 Uiso 1.000
H H56A 0.06050 0.50420 0.65210 0.0370 Uiso 1.000
H H56B 0.06240 0.38940 0.51520 0.0370 Uiso 1.000
H H61 0.20530 0.64930 0.61340 0.0350 Uiso 1.000
H H62A 0.26200 0.68180 0.83520 0.0440 Uiso 1.000
H H62B 0.42380 0.72130 0.84200 0.0440 Uiso 1.000
H H63A 0.32000 0.91260 0.93380 0.0640 Uiso 1.000
H H63B 0.20140 0.86820 0.80360 0.0640 Uiso 1.000
H H64A 0.37060 1.02300 0.80210 0.0670 Uiso 1.000
H H64B 0.49340 0.94050 0.82230 0.0670 Uiso 1.000
H H65A 0.44000 0.90260 0.59850 0.0590 Uiso 1.000
H H65B 0.27760 0.86320 0.58940 0.0590 Uiso 1.000
H H66A 0.37850 0.67190 0.49710 0.0440 Uiso 1.000
H H66B 0.49850 0.71490 0.62600 0.0440 Uiso 1.000
H H12 0.78290 0.76470 0.93010 0.0380 Uiso 1.000
H H13A 0.99050 0.71180 0.84380 0.0430 Uiso 1.000
H H13B 0.99480 0.59700 0.89110 0.0430 Uiso 1.000
H H15 0.96030 0.93860 1.06900 0.0480 Uiso 1.000
H H16 1.11870 1.08700 1.26500 0.0600 Uiso 1.000
H H17 1.31530 1.01100 1.36080 0.0610 Uiso 1.000
H H18 1.35440 0.79130 1.26040 0.0610 Uiso 1.000
H H19 1.20010 0.64450 1.06090 0.0460 Uiso 1.000
H H22 0.09160 0.44040 0.13710 0.0390 Uiso 1.000
H H23A 0.04570 0.23810 0.13900 0.0470 Uiso 1.000
H H23B 0.14870 0.18250 0.04070 0.0470 Uiso 1.000
H H25 -0.02210 0.00700 -0.13020 0.0610 Uiso 1.000
H H26 -0.22660 -0.05920 -0.30500 0.0790 Uiso 1.000
H H27 -0.37260 0.09500 -0.33020 0.0780 Uiso 1.000
H H28 -0.31350 0.31720 -0.18850 0.0630 Uiso 1.000
H H29 -0.11140 0.38480 -0.01220 0.0470 Uiso 1.000

loop_
_atom_type_symbol
_atom_type_description
_atom_type_scat_dispersion_real
_atom_type_scat_dispersion_imag
_atom_type_scat_source
O O 0.0106 0.0060 'International Tables Vol C Tables 4.2.6.8 and 6.1.1.4'
N N 0.0061 0.0033 'International Tables Vol C Tables 4.2.6.8 and 6.1.1.4'
H H 0.0000 0.0000 'International Tables Vol C Tables 4.2.6.8 and 6.1.1.4'
C C 0.0033 0.0016 'International Tables Vol C Tables 4.2.6.8 and 6.1.1.4'

loop_
_geom_angle_atom_site_label_1
_geom_angle_atom_site_label_2
_geom_angle_atom_site_label_3
_geom_angle
_geom_angle_publ_flag
C31 N3 C41 118.1(2) no
C41 N3 H3A 108.00 no
C31 N3 H3A 107.00 no
C31 N3 H3B 107.00 no
C41 N3 H3B 107.00 no
H3A N3 H3B 110.00 no
C51 N5 C61 117.9(2) no
C51 N5 H5B 108.00 no
C51 N5 H5A 108.00 no
C61 N5 H5B 107.00 no
H5A N5 H5B 109.00 no
C61 N5 H5A 107.00 no
N12 N11 C12 115.4(3) no
N11 N12 N13 172.1(4) no
N22 N21 C22 114.4(3) no
N21 N22 N23 170.7(4) no
N3 C31 C36 111.2(2) no
C32 C31 C36 112.1(2) no
N3 C31 C32 107.5(2) no
C31 C32 C33 111.6(2) no
C32 C33 C34 112.3(3) no
C33 C34 C35 110.2(3) no
C34 C35 C36 111.1(3) no
C31 C36 C35 110.5(3) no
N3 C41 C42 112.2(2) no
N3 C41 C46 108.4(2) no
C42 C41 C46 111.4(2) no
C41 C42 C43 110.4(3) no
C42 C43 C44 111.9(3) no
C43 C44 C45 110.7(3) no
C44 C45 C46 111.2(3) no
C41 C46 C45 110.6(2) no
N3 C31 H31 109.00 no
C36 C31 H31 109.00 no
C32 C31 H31 108.00 no
H32A C32 H32B 109.00 no
C31 C32 H32A 109.00 no
C33 C32 H32A 109.00 no
C33 C32 H32B 109.00 no
C31 C32 H32B 109.00 no
C34 C33 H33B 109.00 no
C32 C33 H33A 109.00 no
C32 C33 H33B 109.00 no
H33A C33 H33B 109.00 no
C34 C33 H33A 109.00 no
H34A C34 H34B 109.00 no
C33 C34 H34B 109.00 no
C35 C34 H34B 110.00 no
C33 C34 H34A 109.00 no
C35 C34 H34A 109.00 no
C34 C35 H35A 109.00 no
C36 C35 H35B 109.00 no
C36 C35 H35A 109.00 no
C34 C35 H35B 109.00 no
H35A C35 H35B 109.00 no
C31 C36 H36B 109.00 no
H36A C36 H36B 110.00 no
C35 C36 H36B 109.00 no
C31 C36 H36A 109.00 no
C35 C36 H36A 109.00 no
C46 C41 H41 109.00 no
N3 C41 H41 108.00 no
C42 C41 H41 108.00 no
C43 C42 H42A 109.00 no
C41 C42 H42B 109.00 no
H42A C42 H42B 109.00 no
C43 C42 H42B 110.00 no
C41 C42 H42A 109.00 no
C42 C43 H43A 109.00 no
H43A C43 H43B 109.00 no
C42 C43 H43B 109.00 no
C44 C43 H43B 109.00 no
C44 C43 H43A 109.00 no
C45 C44 H44A 110.00 no
C43 C44 H44B 109.00 no
C45 C44 H44B 109.00 no
H44A C44 H44B 110.00 no
C43 C44 H44A 109.00 no
C46 C45 H45A 109.00 no
C46 C45 H45B 109.00 no
H45A C45 H45B 110.00 no
C44 C45 H45B 109.00 no
C44 C45 H45A 109.00 no
C41 C46 H46A 109.00 no
C41 C46 H46B 109.00 no
C45 C46 H46A 110.00 no
C45 C46 H46B 109.00 no
H46A C46 H46B 110.00 no
N5 C51 C52 108.1(2) no
C52 C51 C56 111.2(2) no
N5 C51 C56 111.3(2) no
C51 C52 C53 111.8(2) no
C52 C53 C54 111.9(3) no
C53 C54 C55 110.5(3) no
C54 C55 C56 111.0(3) no
C51 C56 C55 110.7(3) no
N5 C61 C66 108.5(2) no
N5 C61 C62 112.3(2) no
C62 C61 C66 111.1(2) no
C61 C62 C63 110.1(3) no
C62 C63 C64 111.5(3) no
C63 C64 C65 111.2(3) no
C64 C65 C66 111.0(3) no
C61 C66 C65 110.9(3) no
C56 C51 H51 109.00 no
C52 C51 H51 109.00 no
N5 C51 H51 108.00 no
C53 C52 H52A 109.00 no
C51 C52 H52B 109.00 no
C51 C52 H52A 109.00 no
H52A C52 H52B 109.00 no
C53 C52 H52B 109.00 no
C52 C53 H53B 108.00 no
H53A C53 H53B 110.00 no
C52 C53 H53A 109.00 no
C54 C53 H53A 109.00 no
C54 C53 H53B 109.00 no
H54A C54 H54B 110.00 no
C55 C54 H54A 109.00 no
C55 C54 H54B 109.00 no
C53 C54 H54A 109.00 no
C53 C54 H54B 109.00 no
C56 C55 H55A 109.00 no
C54 C55 H55B 109.00 no
C54 C55 H55A 109.00 no
H55A C55 H55B 110.00 no
C56 C55 H55B 109.00 no
C51 C56 H56B 109.00 no
H56A C56 H56B 109.00 no
C51 C56 H56A 109.00 no
C55 C56 H56A 110.00 no
C55 C56 H56B 109.00 no
C66 C61 H61 108.00 no
C62 C61 H61 108.00 no
N5 C61 H61 108.00 no
C63 C62 H62A 109.00 no
C61 C62 H62A 109.00 no
C61 C62 H62B 109.00 no
H62A C62 H62B 110.00 no
C63 C62 H62B 109.00 no
C62 C63 H63B 109.00 no
H63A C63 H63B 110.00 no
C62 C63 H63A 109.00 no
C64 C63 H63B 109.00 no
C64 C63 H63A 109.00 no
C65 C64 H64B 109.00 no
C65 C64 H64A 109.00 no
C63 C64 H64B 110.00 no
C63 C64 H64A 109.00 no
H64A C64 H64B 109.00 no
C66 C65 H65A 109.00 no
C64 C65 H65A 109.00 no
C64 C65 H65B 109.00 no
H65A C65 H65B 109.00 no
C66 C65 H65B 109.00 no
C61 C66 H66B 110.00 no
H66A C66 H66B 109.00 no
C61 C66 H66A 109.00 no
C65 C66 H66B 109.00 no
C65 C66 H66A 109.00 no
O11 C11 C12 116.1(3) no
O11 C11 O12 126.7(3) no
O12 C11 C12 117.1(3) no
C11 C12 C13 111.9(2) no
N11 C12 C11 112.8(2) no
N11 C12 C13 107.7(2) no
C12 C13 C14 116.4(2) no
C13 C14 C15 121.3(3) no
C13 C14 C19 120.5(3) no
C15 C14 C19 118.1(3) no
C14 C15 C16 121.2(3) no
C15 C16 C17 120.0(3) no
C16 C17 C18 119.7(3) no
C17 C18 C19 120.7(4) no
C14 C19 C18 120.4(3) no
C13 C12 H12 108.00 no
N11 C12 H12 108.00 no
C11 C12 H12 108.00 no
C14 C13 H13A 108.00 no
C14 C13 H13B 108.00 no
H13A C13 H13B 110.00 no
C12 C13 H13A 108.00 no
C12 C13 H13B 108.00 no
C14 C15 H15 119.00 no
C16 C15 H15 120.00 no
C15 C16 H16 120.00 no
C17 C16 H16 120.00 no
C18 C17 H17 120.00 no
C16 C17 H17 120.00 no
C17 C18 H18 119.00 no
C19 C18 H18 120.00 no
C18 C19 H19 120.00 no
C14 C19 H19 120.00 no
O21 C21 O22 126.8(3) no
O21 C21 C22 115.7(3) no
O22 C21 C22 117.6(3) no
N21 C22 C21 114.7(2) no
N21 C22 C23 112.9(2) no
C21 C22 C23 112.2(3) no
C22 C23 C24 117.1(3) no
C23 C24 C25 119.6(3) no
C23 C24 C29 122.6(3) no
C25 C24 C29 117.7(3) no
C24 C25 C26 119.7(3) no
C25 C26 C27 120.5(4) no
C26 C27 C28 120.7(4) no
C27 C28 C29 119.2(4) no
C24 C29 C28 122.1(3) no
N21 C22 H22 105.00 no
C21 C22 H22 106.00 no
C23 C22 H22 106.00 no
C22 C23 H23A 107.00 no
C22 C23 H23B 107.00 no
C24 C23 H23A 107.00 no
C24 C23 H23B 107.00 no
H23A C23 H23B 110.00 no
C24 C25 H25 120.00 no
C26 C25 H25 120.00 no
C25 C26 H26 119.00 no
C27 C26 H26 120.00 no
C26 C27 H27 119.00 no
C28 C27 H27 120.00 no
C27 C28 H28 120.00 no
C29 C28 H28 121.00 no
C24 C29 H29 119.00 no
C28 C29 H29 119.00 no

loop_
_geom_bond_atom_site_label_1
_geom_bond_atom_site_label_2
_geom_bond_distance
_geom_bond_publ_flag
O11 C11 1.247(4) no
O12 C11 1.249(4) no
O21 C21 1.247(4) no
O22 C21 1.249(4) no
N3 C41 1.503(4) no
N3 C31 1.503(4) no
N3 H3A 0.8500 no
N3 H3B 0.8500 no
N5 C61 1.504(4) no
N5 C51 1.500(4) no
N5 H5A 0.8500 no
N5 H5B 0.8500 no
N11 C12 1.477(4) no
N11 N12 1.242(4) no
N12 N13 1.129(5) no
N21 N22 1.246(4) no
N21 C22 1.485(4) no
N22 N23 1.122(5) no
C31 C32 1.525(4) no
C31 C36 1.515(4) no
C32 C33 1.531(5) no
C33 C34 1.516(5) no
C34 C35 1.517(5) no
C35 C36 1.526(5) no
C41 C46 1.524(4) no
C41 C42 1.516(4) no
C42 C43 1.528(5) no
C43 C44 1.512(5) no
C44 C45 1.518(6) no
C45 C46 1.523(5) no
C31 H31 0.9500 no
C32 H32B 0.9500 no
C32 H32A 0.9500 no
C33 H33A 0.9500 no
C33 H33B 0.9500 no
C34 H34B 0.9500 no
C34 H34A 0.9600 no
C35 H35A 0.9500 no
C35 H35B 0.9500 no
C36 H36A 0.9500 no
C36 H36B 0.9500 no
C41 H41 0.9500 no
C42 H42A 0.9600 no
C42 H42B 0.9500 no
C43 H43B 0.9500 no
C43 H43A 0.9500 no
C44 H44B 0.9500 no
C44 H44A 0.9500 no
C45 H45A 0.9400 no
C45 H45B 0.9500 no
C46 H46A 0.9500 no
C46 H46B 0.9500 no
C51 C52 1.527(4) no
C51 C56 1.516(4) no
C52 C53 1.521(5) no
C53 C54 1.524(5) no
C54 C55 1.518(5) no
C55 C56 1.526(5) no
C61 C66 1.532(4) no
C61 C62 1.515(4) no
C62 C63 1.525(5) no
C63 C64 1.511(5) no
C64 C65 1.527(6) no
C65 C66 1.516(5) no
C51 H51 0.9500 no
C52 H52B 0.9500 no
C52 H52A 0.9500 no
C53 H53B 0.9500 no
C53 H53A 0.9500 no
C54 H54B 0.9500 no
C54 H54A 0.9400 no
C55 H55A 0.9500 no
C55 H55B 0.9500 no
C56 H56B 0.9500 no
C56 H56A 0.9500 no
C61 H61 0.9500 no
C62 H62A 0.9400 no
C62 H62B 0.9500 no
C63 H63A 0.9500 no
C63 H63B 0.9500 no
C64 H64A 0.9500 no
C64 H64B 0.9500 no
C65 H65A 0.9500 no
C65 H65B 0.9500 no
C66 H66B 0.9500 no
C66 H66A 0.9500 no
C11 C12 1.555(4) no
C12 C13 1.516(4) no
C13 C14 1.516(4) no
C14 C15 1.394(5) no
C14 C19 1.384(4) no
C15 C16 1.389(4) no
C16 C17 1.372(5) no
C17 C18 1.375(6) no
C18 C19 1.394(5) no
C12 H12 0.9500 no
C13 H13B 0.9500 no
C13 H13A 0.9600 no
C15 H15 0.9500 no
C16 H16 0.9700 no
C17 H17 0.9500 no
C18 H18 0.9500 no
C19 H19 0.9500 no
C21 C22 1.542(4) no
C22 C23 1.511(5) no
C23 C24 1.510(4) no
C24 C25 1.395(5) no
C24 C29 1.390(5) no
C25 C26 1.406(6) no
C26 C27 1.368(7) no
C27 C28 1.360(6) no
C28 C29 1.391(4) no
C22 H22 0.9500 no
C23 H23A 0.9500 no
C23 H23B 0.9500 no
C25 H25 0.9400 no
C26 H26 0.9500 no
C27 H27 0.9500 no
C28 H28 0.9500 no
C29 H29 0.9500 no

loop_
_geom_contact_atom_site_label_1
_geom_contact_atom_site_label_2
_geom_contact_distance
_geom_contact_site_symmetry_2
_geom_contact_publ_flag
O11 C32 3.419(4) . no
O11 N3 2.765(3) . no
O11 C31 3.369(4) . no
O12 N5 2.741(3) . no
O12 C51 3.395(3) . no
O12 N11 2.739(4) . no
O12 N12 2.724(4) . no
O21 C56 3.416(4) . no
O21 N5 2.725(3) . no
O21 C51 3.370(4) . no
O21 C61 3.390(4) . no
O22 N3 2.712(3) . no
O22 N21 2.751(4) . no
O22 C31 3.337(3) . no
O22 N23 3.195(4) . no
O22 N22 2.685(4) . no
O11 H13A 2.4800 . no
O11 H32B 2.7000 . no
O11 H66B 2.8700 . no
O11 H36B 2.8000 . no
O11 H3A 1.9300 . no
O12 H5A 1.9000 . no
O12 H46A 2.8000 . no
O12 H28 2.7400 1_656 no
O12 H62B 2.8900 . no
O21 H36A 2.9100 1_455 no
O21 H23A 2.5100 . no
O21 H52B 2.8700 . no
O21 H56B 2.7100 . no
O21 H5B 1.9000 . no
O22 H3B 1.8800 . no
O22 H32A 2.8700 . no
O22 H42B 2.8900 . no
O22 H66A 2.7800 . no
N3 O22 2.712(3) . no
N3 O11 2.765(3) . no
N5 O21 2.725(3) . no
N5 O12 2.741(3) . no
N11 O12 2.739(4) . no
N12 O12 2.724(4) . no
N13 N23 3.217(6) 1_556 no
N13 N22 3.265(6) 1_556 no
N21 C29 3.364(4) . no
N21 O22 2.751(4) . no
N21 C19 3.424(4) 1_454 no
N22 N13 3.265(6) 1_554 no
N22 O22 2.685(4) . no
N23 O22 3.195(4) . no
N23 N13 3.217(6) 1_554 no
N11 H29 2.8700 1_656 no
N12 H33B 2.7600 1_556 no
N13 H62B 2.8800 . no
N21 H19 2.5100 1_454 no
N22 H23B 2.8200 . no
N22 H53B 2.7000 1_554 no
N23 H53B 2.7200 1_554 no
N23 H42B 2.6800 . no
C19 N21 3.424(4) 1_656 no
C28 C55 3.582(5) 1_554 no
C29 N21 3.364(4) . no
C31 O22 3.337(3) . no
C31 O11 3.369(4) . no
C32 O11 3.419(4) . no
C36 C42 3.567(5) . no
C42 C36 3.567(5) . no
C51 O12 3.395(3) . no
C51 O21 3.370(4) . no
C55 C28 3.582(5) 1_556 no
C56 O21 3.416(4) . no
C61 O21 3.390(4) . no
C11 H66B 3.0000 . no
C11 H3A 2.8300 . no
C11 H5A 2.8400 . no
C12 H15 2.8900 . no
C13 H62A 3.0200 1_655 no
C13 H56A 3.0700 1_655 no
C15 H12 2.8000 . no
C16 H34A 3.0500 1_556 no
C17 H34A 3.0700 1_556 no
C19 H62A 3.0200 1_655 no
C21 H3B 2.9100 . no
C21 H66A 3.0100 . no
C21 H5B 2.8100 . no
C22 H29 2.7400 . no
C26 H54A 3.0100 1_554 no
C29 H42A 2.9500 1_455 no
C29 H22 2.7400 . no
C29 H55B 2.9700 1_554 no
C31 H42A 2.7500 . no
C35 H22 3.0700 1_655 no
C36 H42A 3.0700 . no
C36 H41 2.7500 . no
C41 H36A 2.7600 . no
C42 H31 2.7800 . no
C42 H36A 3.0800 . no
C51 H62A 2.7800 . no
C56 H61 2.7400 . no
C61 H56A 2.7400 . no
C62 H51 2.7900 . no
H3A H46A 2.4100 . no
H3A H36B 2.4900 . no
H3A O11 1.9300 . no
H3A C11 2.8300 . no
H3A H32B 2.3300 . no
H3B H46B 2.3900 . no
H3B C21 2.9100 . no
H3B H32A 2.4300 . no
H3B O22 1.8800 . no
H3B H42B 2.5300 . no
H5A H52A 2.4400 . no
H5A H62B 2.5200 . no
H5A C11 2.8400 . no
H5A O12 1.9000 . no
H5A H66B 2.4300 . no
H5B H66A 2.4000 . no
H5B O21 1.9000 . no
H5B C21 2.8100 . no
H5B H52B 2.3500 . no
H5B H56B 2.4900 . no
H12 C15 2.8000 . no
H12 H15 2.3100 . no
H13A O11 2.4800 . no
H13B H19 2.3300 . no
H15 C12 2.8900 . no
H15 H12 2.3100 . no
H17 H45A 2.4400 1_666 no
H17 H53A 2.5600 1_666 no
H17 H52B 2.5800 1_666 no
H19 H13B 2.3300 . no
H19 N21 2.5100 1_656 no
H22 C35 3.0700 1_455 no
H22 H29 2.1900 . no
H22 C29 2.7400 . no
H23A O21 2.5100 . no
H23B H25 2.3900 . no
H23B N22 2.8200 . no
H25 H23B 2.3900 . no
H26 H32B 2.3900 1_444 no
H27 H65A 2.4700 1_444 no
H28 O12 2.7400 1_454 no
H29 N11 2.8700 1_454 no
H29 C22 2.7400 . no
H29 H22 2.1900 . no
H31 H35B 2.5500 . no
H31 H42A 2.3300 . no
H31 C42 2.7800 . no
H32A H3B 2.4300 . no
H32A O22 2.8700 . no
H32B H26 2.3900 1_666 no
H32B O11 2.7000 . no
H32B H3A 2.3300 . no
H33B N12 2.7600 1_554 no
H33B H35B 2.5400 . no
H34A C17 3.0700 1_554 no
H34A C16 3.0500 1_554 no
H34B H36B 2.5500 . no
H35B H31 2.5500 . no
H35B H33B 2.5400 . no
H36A O21 2.9100 1_655 no
H36A C41 2.7600 . no
H36A H41 2.3300 . no
H36A C42 3.0800 . no
H36A H42A 2.5100 . no
H36B H3A 2.4900 . no
H36B O11 2.8000 . no
H36B H61 2.5900 1_655 no
H36B H34B 2.5500 . no
H41 H36A 2.3300 . no
H41 H43B 2.5400 . no
H41 H45B 2.5400 . no
H41 C36 2.7500 . no
H41 H56B 2.5300 1_655 no
H42A H31 2.3300 . no
H42A C29 2.9500 1_655 no
H42A C31 2.7500 . no
H42A H36A 2.5100 . no
H42A C36 3.0700 . no
H42B O22 2.8900 . no
H42B N23 2.6800 . no
H42B H3B 2.5300 . no
H42B H44B 2.6000 . no
H42B H46B 2.5800 . no
H43B H41 2.5400 . no
H43B H45B 2.5500 . no
H44B H42B 2.6000 . no
H44B H46B 2.5700 . no
H45A H17 2.4400 1_444 no
H45B H43B 2.5500 . no
H45B H41 2.5400 . no
H46A O12 2.8000 . no
H46A H3A 2.4100 . no
H46B H3B 2.3900 . no
H46B H44B 2.5700 . no
H46B H42B 2.5800 . no
H51 H55B 2.5400 . no
H51 H62A 2.3200 . no
H51 C62 2.7900 . no
H52A H5A 2.4400 . no
H52B H5B 2.3500 . no
H52B O21 2.8700 . no
H52B H56B 2.5900 . no
H52B H17 2.5800 1_444 no
H53A H17 2.5600 1_444 no
H53B N23 2.7200 1_556 no
H53B N22 2.7000 1_556 no
H53B H55B 2.5700 . no
H54A C26 3.0100 1_556 no
H54B H56B 2.5500 . no
H55B H53B 2.5700 . no
H55B C29 2.9700 1_556 no
H55B H51 2.5400 . no
H56A C13 3.0700 1_455 no
H56A C61 2.7400 . no
H56A H61 2.2700 . no
H56B O21 2.7100 . no
H56B H54B 2.5500 . no
H56B H52B 2.5900 . no
H56B H41 2.5300 1_455 no
H56B H5B 2.4900 . no
H61 H63B 2.5100 . no
H61 H56A 2.2700 . no
H61 H36B 2.5900 1_455 no
H61 H65B 2.5600 . no
H61 C56 2.7400 . no
H62A C13 3.0200 1_455 no
H62A C19 3.0200 1_455 no
H62A C51 2.7800 . no
H62A H51 2.3200 . no
H62B H66B 2.5800 . no
H62B H5A 2.5200 . no
H62B H64B 2.5800 . no
H62B O12 2.8900 . no
H62B N13 2.8800 . no
H63B H61 2.5100 . no
H63B H65B 2.5800 . no
H64B H66B 2.5900 . no
H64B H62B 2.5800 . no
H65A H27 2.4700 1_666 no
H65B H63B 2.5800 . no
H65B H61 2.5600 . no
H66A O22 2.7800 . no
H66A C21 3.0100 . no
H66A H5B 2.4000 . no
H66B H64B 2.5900 . no
H66B H5A 2.4300 . no
H66B H62B 2.5800 . no
H66B O11 2.8700 . no
H66B C11 3.0000 . no

loop_
_geom_hbond_atom_site_label_D
_geom_hbond_atom_site_label_H
_geom_hbond_atom_site_label_A
_geom_hbond_distance_DH
_geom_hbond_distance_HA
_geom_hbond_distance_DA
_geom_hbond_angle_DHA
_geom_hbond_publ_flag
N3 H3A O11 0.85 1.93 2.765(3) 168 yes
N3 H3B O22 0.85 1.88 2.712(3) 167 yes
N5 H5A O12 0.85 1.90 2.741(3) 168 yes
N5 H5B O21 0.85 1.90 2.725(3) 164 yes

loop_
_geom_torsion_atom_site_label_1
_geom_torsion_atom_site_label_2
_geom_torsion_atom_site_label_3
_geom_torsion_atom_site_label_4
_geom_torsion
_geom_torsion_publ_flag
C41 N3 C31 C32 -178.6(2) no
C41 N3 C31 C36 -55.6(3) no
C31 N3 C41 C42 -55.0(3) no
C31 N3 C41 C46 -178.4(2) no
C51 N5 C61 C66 -179.0(2) no
C51 N5 C61 C62 57.8(3) no
C61 N5 C51 C56 55.8(3) no
C61 N5 C51 C52 178.1(2) no
N12 N11 C12 C13 171.8(3) no
N12 N11 C12 C11 -64.3(4) no
N22 N21 C22 C21 52.0(4) no
N22 N21 C22 C23 -78.2(3) no
C32 C31 C36 C35 -55.0(3) no
N3 C31 C36 C35 -175.3(2) no
N3 C31 C32 C33 174.8(2) no
C36 C31 C32 C33 52.3(3) no
C31 C32 C33 C34 -52.4(3) no
C32 C33 C34 C35 55.2(3) no
C33 C34 C35 C36 -58.0(3) no
C34 C35 C36 C31 58.1(3) no
N3 C41 C42 C43 -177.3(2) no
C42 C41 C46 C45 56.3(3) no
N3 C41 C46 C45 -179.8(2) no
C46 C41 C42 C43 -55.6(3) no
C41 C42 C43 C44 55.7(4) no
C42 C43 C44 C45 -56.0(4) no
C43 C44 C45 C46 56.2(4) no
C44 C45 C46 C41 -56.4(3) no
N5 C51 C56 C55 176.5(2) no
C52 C51 C56 C55 56.0(3) no
C56 C51 C52 C53 -53.9(3) no
N5 C51 C52 C53 -176.3(2) no
C51 C52 C53 C54 53.4(3) no
C52 C53 C54 C55 -54.8(3) no
C53 C54 C55 C56 57.0(3) no
C54 C55 C56 C51 -58.0(3) no
N5 C61 C66 C65 179.4(2) no
C62 C61 C66 C65 -56.7(3) no
C66 C61 C62 C63 56.8(3) no
N5 C61 C62 C63 178.5(2) no
C61 C62 C63 C64 -56.8(4) no
C62 C63 C64 C65 56.1(4) no
C63 C64 C65 C66 -55.2(4) no
C64 C65 C66 C61 55.2(4) no
O11 C11 C12 C13 -42.0(4) no
O11 C11 C12 N11 -163.7(3) no
O12 C11 C12 C13 140.6(3) no
O12 C11 C12 N11 19.0(4) no
C11 C12 C13 C14 172.1(3) no
N11 C12 C13 C14 -63.4(4) no
C12 C13 C14 C15 -51.7(4) no
C12 C13 C14 C19 132.8(3) no
C13 C14 C15 C16 -175.0(3) no
C19 C14 C15 C16 0.7(5) no
C13 C14 C19 C18 175.8(3) no
C15 C14 C19 C18 0.1(5) no
C14 C15 C16 C17 -0.8(5) no
C15 C16 C17 C18 0.1(5) no
C16 C17 C18 C19 0.6(6) no
C17 C18 C19 C14 -0.8(6) no
O21 C21 C22 N21 -179.8(3) no
O22 C21 C22 N21 0.6(4) no
O22 C21 C22 C23 131.1(3) no
O21 C21 C22 C23 -49.3(4) no
N21 C22 C23 C24 -57.7(3) no
C21 C22 C23 C24 170.9(2) no
C22 C23 C24 C29 -33.7(4) no
C22 C23 C24 C25 150.0(3) no
C23 C24 C25 C26 175.7(3) no
C23 C24 C29 C28 -176.3(3) no
C25 C24 C29 C28 0.1(5) no
C29 C24 C25 C26 -0.8(5) no
C24 C25 C26 C27 0.5(6) no
C25 C26 C27 C28 0.6(6) no
C26 C27 C28 C29 -1.3(6) no
C27 C28 C29 C24 1.0(5) no
